data_4349864
loop_
_publ_author_name
'Wang, Lusha'
'Xu, Xinxin'
'Wang, Yun'
'Wang, Xinjiao'
'Shi, Fa-nian'

_publ_section_title
;
 Sulfur vacancy-rich CdS loaded on filter paper-derived 3D nitrogen-doped
 mesoporous carbon carrier for photocatalytic VOC removal
;
_journal_issue 6
_journal_name_full 'Inorganic Chemistry Frontiers'
_journal_page_first 1470
_journal_paper_doi 10.1039/C8QI00305J
_journal_volume 5
_journal_year 2018
_chemical_formula_sum 'C6 H8 Cd N6 S2'
_chemical_formula_weight 340.70
_space_group_IT_number 60
_space_group_name_Hall '-P 2n 2ab'
_space_group_name_H-M_alt 'P b c n'
_symmetry_cell_setting orthorhombic
_symmetry_space_group_name_H-M 'P b c n'
_atom_sites_solution_hydrogens geom
_atom_sites_solution_primary direct
_atom_sites_solution_secondary difmap
_audit_creation_method SHELXL-97
_audit_update_record
;
2017-05-27 deposited with the CCDC.
2018-04-23 downloaded from the CCDC.
;
_cell_angle_alpha 90.00
_cell_angle_beta 90.00
_cell_angle_gamma 90.00
_cell_formula_units_Z 4
_cell_length_a 13.3099(4)
_cell_length_b 10.2168(3)
_cell_length_c 8.0515(3)
_cell_measurement_reflns_used 3715
_cell_measurement_temperature 293(2)
_cell_measurement_theta_max 29.08
_cell_measurement_theta_min 3.57
_cell_volume 1094.88(6)
_computing_cell_refinement 'SAINT (Bruker, 1999)'
_computing_data_collection 'SMART (Bruker, 1997)'
_computing_data_reduction SAINT
_computing_molecular_graphics 'SHELXTL-PLUS (Sheldrick, 1990)'
_computing_publication_material SHELXL-97
_computing_structure_refinement 'SHELXL-97 (Sheldrick, 1997)'
_computing_structure_solution 'SHELXS-97 (Sheldrick, 1990)'
_diffrn_ambient_temperature 293(2)
_diffrn_measured_fraction_theta_full 0.998
_diffrn_measured_fraction_theta_max 0.868
_diffrn_measurement_device_type 'Bruker APEX CCD area-detector'
_diffrn_measurement_method '\w scans'
_diffrn_radiation_monochromator graphite
_diffrn_radiation_source 'fine-focus sealed tube'
_diffrn_radiation_type MoK\a
_diffrn_radiation_wavelength 0.71073
_diffrn_reflns_av_R_equivalents 0.0291
_diffrn_reflns_av_sigmaI/netI 0.0347
_diffrn_reflns_limit_h_max 18
_diffrn_reflns_limit_h_min -17
_diffrn_reflns_limit_k_max 8
_diffrn_reflns_limit_k_min -13
_diffrn_reflns_limit_l_max 9
_diffrn_reflns_limit_l_min -10
_diffrn_reflns_number 3715
_diffrn_reflns_theta_full 26.00
_diffrn_reflns_theta_max 29.08
_diffrn_reflns_theta_min 3.57
_exptl_absorpt_coefficient_mu 2.351
_exptl_absorpt_correction_T_max 0.518
_exptl_absorpt_correction_T_min 0.444
_exptl_absorpt_correction_type multi-scan
_exptl_absorpt_process_details 'SADABS (Sheldrick, 1996)'
_exptl_crystal_colour colorless
_exptl_crystal_density_diffrn 2.067
_exptl_crystal_density_method 'not measured'
_exptl_crystal_description block
_exptl_crystal_F_000 664
_exptl_crystal_size_max 0.35
_exptl_crystal_size_mid 0.31
_exptl_crystal_size_min 0.28
_refine_diff_density_max 0.409
_refine_diff_density_min -0.737
_refine_diff_density_rms 0.109
_refine_ls_extinction_method none
_refine_ls_goodness_of_fit_ref 1.085
_refine_ls_hydrogen_treatment mixed
_refine_ls_matrix_type full
_refine_ls_number_parameters 69
_refine_ls_number_reflns 1274
_refine_ls_number_restraints 0
_refine_ls_restrained_S_all 1.085
_refine_ls_R_factor_all 0.0352
_refine_ls_R_factor_gt 0.0294
_refine_ls_shift/su_max 0.045
_refine_ls_shift/su_mean 0.005
_refine_ls_structure_factor_coef Fsqd
_refine_ls_weighting_details 'calc w=1/[\s^2^(Fo^2^)+(0.0306P)^2^+0.5795P] where P=(Fo^2^+2Fc^2^)/3'
_refine_ls_weighting_scheme calc
_refine_ls_wR_factor_gt 0.0685
_refine_ls_wR_factor_ref 0.0743
_reflns_number_gt 1106
_reflns_number_total 1274
_reflns_threshold_expression >2sigma(I)
_cod_data_source_file c8qi00305j2.cif
_cod_data_source_block 5201
_cod_depositor_comments
;
The following automatic conversions were performed:

data item '_symmetry_cell_setting' value 'Orthorhombic' was changed
to 'orthorhombic' in accordance with the
/home/saulius/struct/COD-crude-data/automatic-downloads/DataCite-retrospective/RSC/depositions/lib/dictionaries/cif_core.dic
dictionary named 'cif_core.dic' version 2.4.2 last updated on
2011-04-26.

Automatic conversion script
Id: cif_fix_values 6909 2019-04-08 15:41:33Z antanas 
;
_cod_original_sg_symbol_H-M Pbcn
_cod_database_code 4349864

loop_
_symmetry_equiv_pos_as_xyz
'x, y, z'
'-x+1/2, -y+1/2, z+1/2'
'-x, y, -z+1/2'
'x+1/2, -y+1/2, -z'
'-x, -y, -z'
'x-1/2, y-1/2, -z-1/2'
'x, -y, z-1/2'
'-x-1/2, y-1/2, z'

loop_
_atom_site_label
_atom_site_type_symbol
_atom_site_fract_x
_atom_site_fract_y
_atom_site_fract_z
_atom_site_U_iso_or_equiv
_atom_site_adp_type
_atom_site_occupancy
_atom_site_symmetry_multiplicity
_atom_site_calc_flag
_atom_site_refinement_flags
Cd1 Cd 0.5000 0.58531(3) 0.2500 0.02534(14) Uani 1 2 d S
S1 S 0.35257(6) 0.52199(7) 0.61453(10) 0.0298(2) Uani 1 1 d .
N3 N 0.37216(19) 0.7851(2) 0.6762(3) 0.0264(6) Uani 1 1 d .
N1 N 0.4410(2) 0.7213(2) 0.4453(3) 0.0270(6) Uani 1 1 d .
N2 N 0.4542(2) 0.8563(2) 0.4576(4) 0.0362(7) Uani 1 1 d .
C1 C 0.3920(2) 0.6802(3) 0.5783(4) 0.0212(6) Uani 1 1 d .
C2 C 0.4120(3) 0.8900(3) 0.5971(5) 0.0354(8) Uani 1 1 d .
H2A H 0.4096 0.9752 0.6375 0.042 Uiso 1 1 calc R
C3 C 0.3172(3) 0.7856(4) 0.8333(4) 0.0422(9) Uani 1 1 d .
H3A H 0.3143 0.8732 0.8761 0.063 Uiso 1 1 calc R
H3B H 0.3508 0.7300 0.9117 0.063 Uiso 1 1 calc R
H3C H 0.2502 0.7538 0.8152 0.063 Uiso 1 1 calc R

loop_
_atom_site_aniso_label
_atom_site_aniso_U_11
_atom_site_aniso_U_22
_atom_site_aniso_U_33
_atom_site_aniso_U_23
_atom_site_aniso_U_13
_atom_site_aniso_U_12
Cd1 0.0333(2) 0.01972(19) 0.0230(2) 0.000 0.00141(13) 0.000
S1 0.0313(4) 0.0232(4) 0.0348(5) 0.0049(3) -0.0049(4) -0.0049(3)
N3 0.0297(13) 0.0241(12) 0.0255(14) 0.0010(11) 0.0052(12) 0.0060(12)
N1 0.0321(14) 0.0197(11) 0.0293(14) -0.0017(11) 0.0069(12) -0.0018(12)
N2 0.0474(17) 0.0219(13) 0.0393(17) -0.0004(12) 0.0136(15) -0.0066(14)
C1 0.0178(14) 0.0210(13) 0.0248(15) -0.0026(12) -0.0006(12) 0.0012(11)
C2 0.046(2) 0.0209(14) 0.039(2) -0.0031(15) 0.0107(18) 0.0020(16)
C3 0.048(2) 0.044(2) 0.034(2) 0.0004(18) 0.0166(18) 0.0131(19)

loop_
_atom_type_symbol
_atom_type_description
_atom_type_scat_dispersion_real
_atom_type_scat_dispersion_imag
_atom_type_scat_source
C C 0.0033 0.0016 'International Tables Vol C Tables 4.2.6.8 and 6.1.1.4'
H H 0.0000 0.0000 'International Tables Vol C Tables 4.2.6.8 and 6.1.1.4'
Cd Cd -0.8075 1.2024 'International Tables Vol C Tables 4.2.6.8 and 6.1.1.4'
N N 0.0061 0.0033 'International Tables Vol C Tables 4.2.6.8 and 6.1.1.4'
S S 0.1246 0.1234 'International Tables Vol C Tables 4.2.6.8 and 6.1.1.4'

loop_
_geom_angle_atom_site_label_1
_geom_angle_atom_site_label_2
_geom_angle_atom_site_label_3
_geom_angle
_geom_angle_site_symmetry_1
_geom_angle_site_symmetry_3
N1 Cd1 N1 103.35(12) . 3_655
N1 Cd1 S1 107.66(7) . 7_565
N1 Cd1 S1 103.93(7) 3_655 7_565
N1 Cd1 S1 103.93(7) . 5_666
N1 Cd1 S1 107.66(7) 3_655 5_666
S1 Cd1 S1 127.95(4) 7_565 5_666
C1 S1 Cd1 104.23(10) . 5_666
C2 N3 C1 106.0(3) . .
C2 N3 C3 126.9(3) . .
C1 N3 C3 127.1(3) . .
C1 N1 N2 108.6(2) . .
C1 N1 Cd1 122.99(19) . .
N2 N1 Cd1 128.29(19) . .
C2 N2 N1 105.6(3) . .
N1 C1 N3 108.4(2) . .
N1 C1 S1 125.8(2) . .
N3 C1 S1 125.6(2) . .
N2 C2 N3 111.4(3) . .
N2 C2 H2A 124.3 . .
N3 C2 H2A 124.3 . .
N3 C3 H3A 109.5 . .
N3 C3 H3B 109.5 . .
H3A C3 H3B 109.5 . .
N3 C3 H3C 109.5 . .
H3A C3 H3C 109.5 . .
H3B C3 H3C 109.5 . .

loop_
_geom_bond_atom_site_label_1
_geom_bond_atom_site_label_2
_geom_bond_distance
_geom_bond_site_symmetry_2
Cd1 N1 2.240(2) .
Cd1 N1 2.240(2) 3_655
Cd1 S1 2.4985(8) 7_565
Cd1 S1 2.4985(8) 5_666
S1 C1 1.725(3) .
S1 Cd1 2.4985(8) 5_666
N3 C2 1.355(4) .
N3 C1 1.356(4) .
N3 C3 1.461(4) .
N1 C1 1.322(4) .
N1 N2 1.394(3) .
N2 C2 1.302(4) .
C2 H2A 0.9300 .
C3 H3A 0.9600 .
C3 H3B 0.9600 .
C3 H3C 0.9600 .

loop_
_geom_torsion_atom_site_label_1
_geom_torsion_atom_site_label_2
_geom_torsion_atom_site_label_3
_geom_torsion_atom_site_label_4
_geom_torsion
_geom_torsion_site_symmetry_1
N1 Cd1 N1 C1 174.5(3) 3_655
S1 Cd1 N1 C1 65.0(2) 7_565
S1 Cd1 N1 C1 -73.1(2) 5_666
N1 Cd1 N1 N2 -10.6(2) 3_655
S1 Cd1 N1 N2 -120.1(3) 7_565
S1 Cd1 N1 N2 101.8(3) 5_666
C1 N1 N2 C2 -0.2(4) .
Cd1 N1 N2 C2 -175.7(2) .
N2 N1 C1 N3 0.5(3) .
Cd1 N1 C1 N3 176.29(19) .
N2 N1 C1 S1 176.5(2) .
Cd1 N1 C1 S1 -7.7(4) .
C2 N3 C1 N1 -0.6(3) .
C3 N3 C1 N1 178.3(3) .
C2 N3 C1 S1 -176.5(2) .
C3 N3 C1 S1 2.3(5) .
Cd1 S1 C1 N1 87.2(3) 5_666
Cd1 S1 C1 N3 -97.5(3) 5_666
N1 N2 C2 N3 -0.1(4) .
C1 N3 C2 N2 0.4(4) .
C3 N3 C2 N2 -178.4(3) .
